data_2231801
loop_
_publ_author_name
'Ha, Kwang'

_publ_section_title
;
 <i>cis</i>-Aquabis(2,2'-bipyrimidine-\k^2^<i>N</i>^1^,<i>N</i>^1'^)iodidomanganese(II)
 iodide dihydrate
;
_journal_coeditor_code AA2026
_journal_issue 10
_journal_name_full 'Acta Crystallographica Section E'
_journal_page_first m1414
_journal_paper_doi 10.1107/S1600536811037810
_journal_volume 67
_journal_year 2011
_chemical_formula_iupac '[Mn I (C8 H6 N4)2 (H2 O) ]I, 2H2 O'
_chemical_formula_moiety 'C16 H14 I Mn N8 O +, I -, 2(H2 O)'
_chemical_formula_sum 'C16 H18 I2 Mn N8 O3'
_chemical_formula_weight 679.12
_chemical_name_systematic
;
<i>cis</i>-Aquabis(2,2'-bipyrimidine-
\k^2^<i>N</i>^1^,<i>N</i>^1'^)iodidomanganese(II) iodide dihydrate
;
_space_group_IT_number 14
_symmetry_cell_setting monoclinic
_symmetry_space_group_name_Hall '-P 2ybc'
_symmetry_space_group_name_H-M 'P 1 21/c 1'
_atom_sites_solution_hydrogens geom
_atom_sites_solution_primary direct
_atom_sites_solution_secondary difmap
_cell_angle_alpha 90.00
_cell_angle_beta 102.063(2)
_cell_angle_gamma 90.00
_cell_formula_units_Z 4
_cell_length_a 14.2105(12)
_cell_length_b 21.5452(19)
_cell_length_c 7.7064(7)
_cell_measurement_reflns_used 5481
_cell_measurement_temperature 200(2)
_cell_measurement_theta_max 28.04
_cell_measurement_theta_min 2.39
_cell_volume 2307.4(4)
_computing_cell_refinement 'SAINT (Bruker, 2000)'
_computing_data_collection 'SMART (Bruker, 2000)'
_computing_data_reduction 'SAINT (Bruker, 2000)'
_computing_molecular_graphics 'ORTEP-3 (Farrugia, 1997) and PLATON (Spek, 2009)'
_computing_publication_material 'SHELXL97 (Sheldrick, 2008)'
_computing_structure_refinement 'SHELXL97 (Sheldrick, 2008)'
_computing_structure_solution 'SHELXS97 (Sheldrick, 2008)'
_diffrn_ambient_temperature 200(2)
_diffrn_measured_fraction_theta_full 0.995
_diffrn_measured_fraction_theta_max 0.995
_diffrn_measurement_device_type 'Bruker SMART 1000 CCD'
_diffrn_measurement_method '\f and \w'
_diffrn_radiation_monochromator graphite
_diffrn_radiation_source 'fine-focus sealed tube'
_diffrn_radiation_type MoK\a
_diffrn_radiation_wavelength 0.71073
_diffrn_reflns_av_R_equivalents 0.0491
_diffrn_reflns_av_sigmaI/netI 0.0635
_diffrn_reflns_limit_h_max 18
_diffrn_reflns_limit_h_min -18
_diffrn_reflns_limit_k_max 28
_diffrn_reflns_limit_k_min -26
_diffrn_reflns_limit_l_max 10
_diffrn_reflns_limit_l_min -10
_diffrn_reflns_number 17004
_diffrn_reflns_theta_full 28.30
_diffrn_reflns_theta_max 28.30
_diffrn_reflns_theta_min 1.89
_diffrn_standards_decay_% 0
_diffrn_standards_interval_count 0
_diffrn_standards_interval_time 0
_diffrn_standards_number 0
_exptl_absorpt_coefficient_mu 3.282
_exptl_absorpt_correction_T_max 1.000000
_exptl_absorpt_correction_T_min 0.837755
_exptl_absorpt_correction_type multi-scan
_exptl_absorpt_process_details '(SADABS; Bruker, 2000)'
_exptl_crystal_colour yellow
_exptl_crystal_density_diffrn 1.955
_exptl_crystal_density_method 'not measured'
_exptl_crystal_description stick
_exptl_crystal_F_000 1300
_exptl_crystal_size_max 0.25
_exptl_crystal_size_mid 0.23
_exptl_crystal_size_min 0.11
_refine_diff_density_max 0.966
_refine_diff_density_min -1.149
_refine_ls_extinction_method none
_refine_ls_goodness_of_fit_ref 1.049
_refine_ls_hydrogen_treatment constr
_refine_ls_matrix_type full
_refine_ls_number_parameters 271
_refine_ls_number_reflns 5707
_refine_ls_number_restraints 0
_refine_ls_restrained_S_all 1.049
_refine_ls_R_factor_all 0.0833
_refine_ls_R_factor_gt 0.0372
_refine_ls_shift/su_max 0.000
_refine_ls_shift/su_mean 0.000
_refine_ls_structure_factor_coef Fsqd
_refine_ls_weighting_details 'calc w=1/[\s^2^(Fo^2^)+(0.0334P)^2^] where P=(Fo^2^+2Fc^2^)/3'
_refine_ls_weighting_scheme calc
_refine_ls_wR_factor_gt 0.0715
_refine_ls_wR_factor_ref 0.0961
_reflns_number_gt 3555
_reflns_number_total 5707
_reflns_threshold_expression I>2sigma(I)
_cod_data_source_file aa2026.cif
_cod_data_source_block I
_cod_original_sg_symbol_H-M 'P 21/c'
_cod_database_code 2231801
_cod_database_fobs_code 2231801

loop_
_symmetry_equiv_pos_as_xyz
'x, y, z'
'-x, y+1/2, -z+1/2'
'-x, -y, -z'
'x, -y-1/2, z-1/2'

loop_
_atom_site_type_symbol
_atom_site_label
_atom_site_fract_x
_atom_site_fract_y
_atom_site_fract_z
_atom_site_U_iso_or_equiv
_atom_site_adp_type
_atom_site_calc_flag
_atom_site_refinement_flags
_atom_site_occupancy
_atom_site_symmetry_multiplicity
Mn Mn1 0.74435(5) 0.08340(3) 0.70450(9) 0.02828(17) Uani d . 1 1
I I1 0.75344(2) 0.159695(15) 0.41319(4) 0.03949(11) Uani d . 1 1
O O1 0.6323(2) 0.02672(15) 0.5586(4) 0.0387(8) Uani d . 1 1
H H1A 0.5886 0.0426 0.4810 0.058 Uiso d R 1 1
H H1B 0.6080 -0.0013 0.6111 0.058 Uiso d R 1 1
N N1 0.8801(2) 0.12304(17) 0.8721(5) 0.0308(9) Uani d . 1 1
N N2 1.0506(3) 0.11088(19) 0.9524(5) 0.0384(10) Uani d . 1 1
N N3 1.0330(2) -0.00162(18) 0.7835(5) 0.0333(9) Uani d . 1 1
N N4 0.8656(2) 0.01744(17) 0.6830(5) 0.0280(8) Uani d . 1 1
N N5 0.6390(2) 0.13700(17) 0.8319(5) 0.0298(9) Uani d . 1 1
N N6 0.5241(3) 0.12409(18) 1.0153(5) 0.0320(9) Uani d . 1 1
N N7 0.6065(3) 0.01418(18) 1.1326(5) 0.0327(9) Uani d . 1 1
N N8 0.7162(2) 0.02507(17) 0.9400(5) 0.0288(8) Uani d . 1 1
C C1 0.8881(4) 0.1778(2) 0.9580(7) 0.0403(13) Uani d . 1 1
H H1 0.8314 0.2005 0.9628 0.048 Uiso calc R 1 1
C C2 0.9750(4) 0.2017(2) 1.0380(7) 0.0462(13) Uani d . 1 1
H H2 0.9801 0.2410 1.0946 0.055 Uiso calc R 1 1
C C3 1.0552(4) 0.1664(2) 1.0338(7) 0.0457(14) Uani d . 1 1
H H3 1.1164 0.1819 1.0907 0.055 Uiso calc R 1 1
C C4 0.9630(3) 0.0922(2) 0.8738(6) 0.0277(10) Uani d . 1 1
C C5 0.9540(3) 0.0323(2) 0.7750(6) 0.0272(10) Uani d . 1 1
C C6 1.0229(4) -0.0540(2) 0.6875(6) 0.0376(12) Uani d . 1 1
H H6 1.0779 -0.0792 0.6893 0.045 Uiso calc R 1 1
C C7 0.9364(3) -0.0724(2) 0.5873(6) 0.0360(11) Uani d . 1 1
H H7 0.9310 -0.1094 0.5188 0.043 Uiso calc R 1 1
C C8 0.8576(3) -0.0356(2) 0.5890(6) 0.0333(11) Uani d . 1 1
H H8 0.7963 -0.0479 0.5226 0.040 Uiso calc R 1 1
C C9 0.6009(3) 0.1921(2) 0.7805(6) 0.0360(11) Uani d . 1 1
H H9 0.6273 0.2159 0.6985 0.043 Uiso calc R 1 1
C C10 0.5239(3) 0.2157(2) 0.8434(6) 0.0400(12) Uani d . 1 1
H H10 0.4980 0.2555 0.8088 0.048 Uiso calc R 1 1
C C11 0.4864(3) 0.1791(2) 0.9574(6) 0.0356(12) Uani d . 1 1
H H11 0.4313 0.1935 0.9973 0.043 Uiso calc R 1 1
C C12 0.5992(3) 0.1055(2) 0.9501(5) 0.0261(10) Uani d . 1 1
C C13 0.6433(3) 0.0445(2) 1.0125(5) 0.0261(10) Uani d . 1 1
C C14 0.6486(3) -0.0404(2) 1.1866(6) 0.0338(11) Uani d . 1 1
H H14 0.6248 -0.0634 1.2735 0.041 Uiso calc R 1 1
C C15 0.7240(3) -0.0644(2) 1.1228(6) 0.0356(11) Uani d . 1 1
H H15 0.7531 -0.1029 1.1639 0.043 Uiso calc R 1 1
C C16 0.7557(3) -0.0294(2) 0.9946(6) 0.0355(11) Uani d . 1 1
H H16 0.8068 -0.0448 0.9447 0.043 Uiso calc R 1 1
I I2 0.31079(3) 0.174754(18) 0.40131(6) 0.05895(14) Uani d . 1 1
O O2 0.4688(2) 0.06383(16) 0.3226(4) 0.0437(9) Uani d . 1 1
H H2A 0.4451 0.0977 0.3464 0.066 Uiso d R 1 1
H H2B 0.4931 0.0711 0.2343 0.066 Uiso d R 1 1
O O3 0.1581(3) 0.3013(2) 0.2003(6) 0.0820(14) Uani d . 1 1
H H3A 0.1834 0.2718 0.2647 0.123 Uiso d R 1 1
H H3B 0.1906 0.2956 0.1222 0.123 Uiso d R 1 1

loop_
_atom_site_aniso_label
_atom_site_aniso_U_11
_atom_site_aniso_U_22
_atom_site_aniso_U_33
_atom_site_aniso_U_12
_atom_site_aniso_U_13
_atom_site_aniso_U_23
Mn1 0.0226(3) 0.0277(4) 0.0337(4) 0.0015(3) 0.0041(3) 0.0001(3)
I1 0.0421(2) 0.0334(2) 0.0441(2) 0.00048(14) 0.01169(16) 0.00641(15)
O1 0.0323(18) 0.043(2) 0.0365(19) -0.0096(15) -0.0019(15) 0.0068(16)
N1 0.026(2) 0.026(2) 0.038(2) 0.0035(16) 0.0010(18) -0.0026(17)
N2 0.025(2) 0.033(3) 0.054(3) -0.0005(17) -0.0002(19) -0.004(2)
N3 0.028(2) 0.031(2) 0.041(2) 0.0048(17) 0.0071(18) 0.0000(19)
N4 0.026(2) 0.026(2) 0.031(2) 0.0006(16) 0.0035(17) 0.0010(16)
N5 0.027(2) 0.030(2) 0.033(2) 0.0018(16) 0.0060(17) 0.0003(17)
N6 0.030(2) 0.033(2) 0.034(2) 0.0034(17) 0.0086(18) -0.0019(18)
N7 0.036(2) 0.029(2) 0.032(2) 0.0006(17) 0.0052(18) 0.0009(17)
N8 0.026(2) 0.029(2) 0.029(2) 0.0038(16) 0.0005(17) 0.0021(17)
C1 0.037(3) 0.028(3) 0.054(3) 0.007(2) 0.006(3) -0.007(2)
C2 0.044(3) 0.028(3) 0.061(4) 0.000(2) -0.001(3) -0.009(3)
C3 0.034(3) 0.034(3) 0.063(4) -0.007(2) -0.001(3) -0.011(3)
C4 0.026(2) 0.028(3) 0.030(3) 0.0016(19) 0.008(2) 0.003(2)
C5 0.026(2) 0.024(3) 0.032(3) 0.0012(18) 0.007(2) 0.0037(19)
C6 0.043(3) 0.028(3) 0.045(3) 0.011(2) 0.018(3) 0.001(2)
C7 0.042(3) 0.027(3) 0.041(3) 0.000(2) 0.014(2) -0.004(2)
C8 0.035(3) 0.031(3) 0.034(3) -0.008(2) 0.007(2) -0.002(2)
C9 0.041(3) 0.030(3) 0.036(3) 0.009(2) 0.006(2) 0.003(2)
C10 0.043(3) 0.029(3) 0.047(3) 0.016(2) 0.008(2) 0.003(2)
C11 0.035(3) 0.034(3) 0.038(3) 0.009(2) 0.008(2) -0.002(2)
C12 0.024(2) 0.026(3) 0.025(2) -0.0002(18) -0.0007(19) -0.0024(19)
C13 0.023(2) 0.027(3) 0.027(2) -0.0007(18) 0.0013(19) -0.0027(19)
C14 0.037(3) 0.033(3) 0.029(3) -0.003(2) 0.002(2) 0.002(2)
C15 0.038(3) 0.029(3) 0.036(3) 0.004(2) 0.001(2) 0.006(2)
C16 0.024(2) 0.036(3) 0.042(3) 0.009(2) -0.002(2) -0.002(2)
I2 0.0455(2) 0.0452(3) 0.0851(3) -0.00794(17) 0.0113(2) 0.0031(2)
O2 0.039(2) 0.051(2) 0.044(2) -0.0021(16) 0.0151(17) 0.0064(17)
O3 0.085(3) 0.060(3) 0.105(4) 0.008(2) 0.029(3) -0.004(3)

loop_
_atom_type_symbol
_atom_type_description
_atom_type_scat_dispersion_real
_atom_type_scat_dispersion_imag
_atom_type_scat_source
C C 0.0033 0.0016 'International Tables Vol C Tables 4.2.6.8 and 6.1.1.4'
H H 0.0000 0.0000 'International Tables Vol C Tables 4.2.6.8 and 6.1.1.4'
I I -0.4742 1.8119 'International Tables Vol C Tables 4.2.6.8 and 6.1.1.4'
Mn Mn 0.3368 0.7283 'International Tables Vol C Tables 4.2.6.8 and 6.1.1.4'
N N 0.0061 0.0033 'International Tables Vol C Tables 4.2.6.8 and 6.1.1.4'
O O 0.0106 0.0060 'International Tables Vol C Tables 4.2.6.8 and 6.1.1.4'

loop_
_geom_angle_atom_site_label_1
_geom_angle_atom_site_label_2
_geom_angle_atom_site_label_3
_geom_angle
_geom_angle_publ_flag
O1 Mn1 N1 167.23(13) ?
O1 Mn1 N4 95.61(13) ?
N1 Mn1 N4 72.96(13) y
O1 Mn1 N5 91.84(13) ?
N1 Mn1 N5 97.01(13) ?
N4 Mn1 N5 158.58(13) ?
O1 Mn1 N8 82.50(12) ?
N1 Mn1 N8 91.39(13) ?
N4 Mn1 N8 88.60(13) ?
N5 Mn1 N8 72.47(13) y
O1 Mn1 I1 93.89(9) ?
N1 Mn1 I1 93.41(10) ?
N4 Mn1 I1 98.39(9) ?
N5 Mn1 I1 101.11(10) ?
N8 Mn1 I1 172.44(9) ?
Mn1 O1 H1A 120.1 ?
Mn1 O1 H1B 119.7 ?
H1A O1 H1B 108.6 ?
C1 N1 C4 116.3(4) ?
C1 N1 Mn1 126.1(3) ?
C4 N1 Mn1 117.3(3) ?
C4 N2 C3 115.6(4) ?
C5 N3 C6 116.4(4) ?
C8 N4 C5 116.8(4) ?
C8 N4 Mn1 126.3(3) ?
C5 N4 Mn1 116.9(3) ?
C9 N5 C12 116.6(4) ?
C9 N5 Mn1 126.1(3) ?
C12 N5 Mn1 116.3(3) ?
C12 N6 C11 115.9(4) ?
C13 N7 C14 115.6(4) ?
C16 N8 C13 117.1(4) ?
C16 N8 Mn1 126.7(3) ?
C13 N8 Mn1 115.6(3) ?
N1 C1 C2 122.0(4) ?
N1 C1 H1 119.0 ?
C2 C1 H1 119.0 ?
C1 C2 C3 117.3(5) ?
C1 C2 H2 121.3 ?
C3 C2 H2 121.3 ?
N2 C3 C2 122.8(5) ?
N2 C3 H3 118.6 ?
C2 C3 H3 118.6 ?
N2 C4 N1 126.0(4) ?
N2 C4 C5 117.9(4) ?
N1 C4 C5 116.1(4) ?
N3 C5 N4 125.5(4) ?
N3 C5 C4 118.1(4) ?
N4 C5 C4 116.5(4) ?
N3 C6 C7 122.4(4) ?
N3 C6 H6 118.8 ?
C7 C6 H6 118.8 ?
C6 C7 C8 117.8(4) ?
C6 C7 H7 121.1 ?
C8 C7 H7 121.1 ?
N4 C8 C7 121.2(4) ?
N4 C8 H8 119.4 ?
C7 C8 H8 119.4 ?
N5 C9 C10 121.7(5) ?
N5 C9 H9 119.2 ?
C10 C9 H9 119.2 ?
C11 C10 C9 117.2(4) ?
C11 C10 H10 121.4 ?
C9 C10 H10 121.4 ?
N6 C11 C10 122.8(4) ?
N6 C11 H11 118.6 ?
C10 C11 H11 118.6 ?
N6 C12 N5 125.7(4) ?
N6 C12 C13 117.3(4) ?
N5 C12 C13 117.0(4) ?
N7 C13 N8 125.9(4) ?
N7 C13 C12 117.4(4) ?
N8 C13 C12 116.7(4) ?
N7 C14 C15 123.4(4) ?
N7 C14 H14 118.3 ?
C15 C14 H14 118.3 ?
C14 C15 C16 116.3(4) ?
C14 C15 H15 121.9 ?
C16 C15 H15 121.9 ?
N8 C16 C15 121.7(4) ?
N8 C16 H16 119.1 ?
C15 C16 H16 119.1 ?
H2A O2 H2B 105.5 ?
H3A O3 H3B 94.7 ?

loop_
_geom_bond_atom_site_label_1
_geom_bond_atom_site_label_2
_geom_bond_distance
_geom_bond_publ_flag
Mn1 O1 2.131(3) y
Mn1 N1 2.253(4) y
Mn1 N4 2.266(4) y
Mn1 N5 2.270(4) y
Mn1 N8 2.310(4) y
Mn1 I1 2.8070(8) y
O1 H1A 0.8400 ?
O1 H1B 0.8400 ?
N1 C1 1.346(6) ?
N1 C4 1.350(5) ?
N2 C4 1.329(5) ?
N2 C3 1.346(6) ?
N3 C5 1.329(5) ?
N3 C6 1.340(6) ?
N4 C8 1.345(5) ?
N4 C5 1.347(5) ?
N5 C9 1.331(6) ?
N5 C12 1.351(5) ?
N6 C12 1.334(5) ?
N6 C11 1.339(6) ?
N7 C13 1.327(5) ?
N7 C14 1.344(6) ?
N8 C16 1.332(6) ?
N8 C13 1.343(5) ?
C1 C2 1.361(7) ?
C1 H1 0.9500 ?
C2 C3 1.375(7) ?
C2 H2 0.9500 ?
C3 H3 0.9500 ?
C4 C5 1.489(6) ?
C6 C7 1.367(6) ?
C6 H6 0.9500 ?
C7 C8 1.375(6) ?
C7 H7 0.9500 ?
C8 H8 0.9500 ?
C9 C10 1.383(6) ?
C9 H9 0.9500 ?
C10 C11 1.368(7) ?
C10 H10 0.9500 ?
C11 H11 0.9500 ?
C12 C13 1.490(6) ?
C14 C15 1.372(6) ?
C14 H14 0.9500 ?
C15 C16 1.390(6) ?
C15 H15 0.9500 ?
C16 H16 0.9500 ?
O2 H2A 0.8400 ?
O2 H2B 0.8400 ?
O3 H3A 0.8400 ?
O3 H3B 0.8400 ?

loop_
_geom_hbond_atom_site_label_D
_geom_hbond_atom_site_label_H
_geom_hbond_atom_site_label_A
_geom_hbond_site_symmetry_A
_geom_hbond_distance_DH
_geom_hbond_distance_HA
_geom_hbond_distance_DA
_geom_hbond_angle_DHA
O1 H1A O2 . 0.84 1.93 2.753(4) 165.8
O1 H1B O2 3_656 0.84 1.87 2.693(4) 166.2
O2 H2A I2 . 0.84 2.63 3.419(3) 157.1
O2 H2B N6 1_554 0.84 2.16 2.948(5) 156.6
O2 H2B N7 1_554 0.84 2.29 2.884(5) 128.0
O3 H3A I2 . 0.84 2.82 3.624(4) 160.7
O3 H3B I2 4_565 0.84 2.73 3.517(4) 157.2

loop_
_geom_torsion_atom_site_label_1
_geom_torsion_atom_site_label_2
_geom_torsion_atom_site_label_3
_geom_torsion_atom_site_label_4
_geom_torsion
O1 Mn1 N1 C1 -157.3(5)
N4 Mn1 N1 C1 175.7(4)
N5 Mn1 N1 C1 -23.7(4)
N8 Mn1 N1 C1 -96.2(4)
I1 Mn1 N1 C1 77.9(4)
O1 Mn1 N1 C4 29.4(8)
N4 Mn1 N1 C4 2.4(3)
N5 Mn1 N1 C4 163.0(3)
N8 Mn1 N1 C4 90.5(3)
I1 Mn1 N1 C4 -95.4(3)
O1 Mn1 N4 C8 5.3(4)
N1 Mn1 N4 C8 179.5(4)
N5 Mn1 N4 C8 115.1(4)
N8 Mn1 N4 C8 87.6(4)
I1 Mn1 N4 C8 -89.5(4)
O1 Mn1 N4 C5 -173.8(3)
N1 Mn1 N4 C5 0.4(3)
N5 Mn1 N4 C5 -64.0(5)
N8 Mn1 N4 C5 -91.5(3)
I1 Mn1 N4 C5 91.4(3)
O1 Mn1 N5 C9 -98.7(4)
N1 Mn1 N5 C9 90.5(4)
N4 Mn1 N5 C9 150.8(4)
N8 Mn1 N5 C9 179.7(4)
I1 Mn1 N5 C9 -4.4(4)
O1 Mn1 N5 C12 69.2(3)
N1 Mn1 N5 C12 -101.6(3)
N4 Mn1 N5 C12 -41.3(5)
N8 Mn1 N5 C12 -12.4(3)
I1 Mn1 N5 C12 163.5(3)
O1 Mn1 N8 C16 87.0(4)
N1 Mn1 N8 C16 -81.7(4)
N4 Mn1 N8 C16 -8.8(4)
N5 Mn1 N8 C16 -178.6(4)
O1 Mn1 N8 C13 -83.5(3)
N1 Mn1 N8 C13 107.8(3)
N4 Mn1 N8 C13 -179.3(3)
N5 Mn1 N8 C13 10.9(3)
C4 N1 C1 C2 1.7(7)
Mn1 N1 C1 C2 -171.7(4)
N1 C1 C2 C3 -2.3(8)
C4 N2 C3 C2 0.7(8)
C1 C2 C3 N2 1.1(9)
C3 N2 C4 N1 -1.4(7)
C3 N2 C4 C5 177.4(4)
C1 N1 C4 N2 0.3(7)
Mn1 N1 C4 N2 174.2(3)
C1 N1 C4 C5 -178.6(4)
Mn1 N1 C4 C5 -4.6(5)
C6 N3 C5 N4 2.0(6)
C6 N3 C5 C4 -177.5(4)
C8 N4 C5 N3 -1.5(6)
Mn1 N4 C5 N3 177.6(3)
C8 N4 C5 C4 178.0(4)
Mn1 N4 C5 C4 -2.9(5)
N2 C4 C5 N3 5.6(6)
N1 C4 C5 N3 -175.5(4)
N2 C4 C5 N4 -174.0(4)
N1 C4 C5 N4 5.0(6)
C5 N3 C6 C7 -0.7(7)
N3 C6 C7 C8 -1.0(7)
C5 N4 C8 C7 -0.3(6)
Mn1 N4 C8 C7 -179.3(3)
C6 C7 C8 N4 1.4(7)
C12 N5 C9 C10 -0.7(7)
Mn1 N5 C9 C10 167.2(4)
N5 C9 C10 C11 -1.7(7)
C12 N6 C11 C10 -2.3(7)
C9 C10 C11 N6 3.3(7)
C11 N6 C12 N5 -0.4(6)
C11 N6 C12 C13 179.7(4)
C9 N5 C12 N6 1.8(6)
Mn1 N5 C12 N6 -167.3(3)
C9 N5 C12 C13 -178.3(4)
Mn1 N5 C12 C13 12.7(5)
C14 N7 C13 N8 1.3(6)
C14 N7 C13 C12 -179.5(4)
C16 N8 C13 N7 -0.6(6)
Mn1 N8 C13 N7 170.9(3)
C16 N8 C13 C12 -179.8(4)
Mn1 N8 C13 C12 -8.3(5)
N6 C12 C13 N7 -2.1(6)
N5 C12 C13 N7 178.0(4)
N6 C12 C13 N8 177.2(4)
N5 C12 C13 N8 -2.7(6)
C13 N7 C14 C15 -0.6(7)
N7 C14 C15 C16 -0.7(7)
C13 N8 C16 C15 -0.9(6)
Mn1 N8 C16 C15 -171.2(3)
C14 C15 C16 N8 1.4(7)
